data_7040754
loop_
_publ_author_name
'Suhr, Kristin J.'
'Bastatas, Lyndon D.'
'Shen, Yulong'
'Mitchell, Lauren A.'
'Frazier, Gary A.'
'Taylor, David W.'
'Slinker, Jason D.'
'Holliday, Bradley J.'

_publ_section_title
;
 Phenyl substitution of cationic bis-cyclometalated iridium(iii) complexes
 for iTMC-LEECs.
;
_journal_issue 44
_journal_name_full 'Dalton transactions (Cambridge, England : 2003)'
_journal_page_first 17807
_journal_page_last 17823
_journal_paper_doi 10.1039/c6dt03415b
_journal_volume 45
_journal_year 2016
_chemical_formula_moiety '2 C17 H12 N, C10 H8 N2, Ir, P F6'
_chemical_formula_sum 'C44 H32 F6 Ir N4 P'
_chemical_formula_weight 953.90
_chemical_name_systematic '[(2,2'-bipyridine)-bis-(2-[(1,1'-biphenyl)-3-yl]pyridine)-iridium(III)] hexafluorophosphate'
_space_group_crystal_system monoclinic
_space_group_IT_number 14
_space_group_name_Hall '-P 2ybc'
_space_group_name_H-M_alt 'P 1 21/c 1'
_symmetry_space_group_name_Hall '-P 2ybc'
_symmetry_space_group_name_H-M 'P 1 21/c 1'
_atom_sites_solution_hydrogens geom
_audit_creation_method SHELXL-2013
_audit_update_record
;
2015-03-24 deposited with the CCDC.
2016-09-27 downloaded from the CCDC.
;
_cell_angle_alpha 90
_cell_angle_beta 126.298(17)
_cell_angle_gamma 90
_cell_formula_units_Z 4
_cell_length_a 15.170(6)
_cell_length_b 13.235(5)
_cell_length_c 22.479(6)
_cell_measurement_reflns_used 8914
_cell_measurement_temperature 153(2)
_cell_measurement_theta_max 27.5
_cell_measurement_theta_min 1.6
_cell_volume 3637(2)
_computing_cell_refinement 'CrystalClear 1.40 (Rigaku Inc., 2008)'
_computing_data_collection 'CrystalClear 1.40 (Rigaku Inc., 2008)'
_computing_data_reduction 'CrystalClear 1.40 (Rigaku Inc., 2008)'
_computing_molecular_graphics 'Ortep3v2 (Farrugia, 1997)'
_computing_publication_material 'SHELXL-97 (Sheldrick, 1997)'
_computing_structure_refinement 'SHELXL-97 (Sheldrick, 1997)'
_computing_structure_solution
;
SIR97 - Altomare A., Burla M.C., Camalli M., Cascarano G.L., Giacovazzo C., 
Guagliardi A., Moliterni A.G.G., Polidori G.,Spagna R.
;
_diffrn_ambient_temperature 153(2)
_diffrn_measured_fraction_theta_full 0.973
_diffrn_measured_fraction_theta_max 0.999
_diffrn_measurement_device_type 'Rigaku SCX-Mini with Mercury 2+ CCD'
_diffrn_measurement_method \w-scan
_diffrn_radiation_type MoK\a
_diffrn_radiation_wavelength 0.71075
_diffrn_reflns_av_R_equivalents 0.0743
_diffrn_reflns_av_unetI/netI 0.0603
_diffrn_reflns_Laue_measured_fraction_full 0.973
_diffrn_reflns_Laue_measured_fraction_max 0.999
_diffrn_reflns_limit_h_max 18
_diffrn_reflns_limit_h_min -18
_diffrn_reflns_limit_k_max 15
_diffrn_reflns_limit_k_min -15
_diffrn_reflns_limit_l_max 26
_diffrn_reflns_limit_l_min -26
_diffrn_reflns_number 31473
_diffrn_reflns_point_group_measured_fraction_full 0.973
_diffrn_reflns_point_group_measured_fraction_max 0.999
_diffrn_reflns_theta_full 25.242
_diffrn_reflns_theta_max 24.997
_diffrn_reflns_theta_min 2.047
_diffrn_source 'sealed tube'
_exptl_absorpt_coefficient_mu 3.785
_exptl_absorpt_correction_T_max 1.00
_exptl_absorpt_correction_T_min 0.800
_exptl_absorpt_correction_type multi-scan
_exptl_absorpt_process_details
;
Abscor. T. Higashi (2001). The Rigaku Corporation, Tokyo, Japan.
;
_exptl_crystal_colour orange
_exptl_crystal_density_diffrn 1.742
_exptl_crystal_description needle
_exptl_crystal_F_000 1880
_exptl_crystal_preparation Luminescent
_exptl_crystal_recrystallization_method 'Re-crystallisation from solvent: Dichloromethane/Diethyl Ether'
_exptl_crystal_size_max 0.261
_exptl_crystal_size_mid 0.062
_exptl_crystal_size_min 0.013
_refine_diff_density_max 0.884
_refine_diff_density_min -1.361
_refine_diff_density_rms 0.115
_refine_ls_extinction_method none
_refine_ls_goodness_of_fit_ref 1.107
_refine_ls_hydrogen_treatment constr
_refine_ls_matrix_type full
_refine_ls_number_parameters 505
_refine_ls_number_reflns 6390
_refine_ls_number_restraints 0
_refine_ls_restrained_S_all 1.107
_refine_ls_R_factor_all 0.0485
_refine_ls_R_factor_gt 0.0356
_refine_ls_shift/su_max 0.001
_refine_ls_shift/su_mean 0.000
_refine_ls_structure_factor_coef Fsqd
_refine_ls_weighting_details 'w=1/[\s^2^(Fo^2^)+(0.0169P)^2^+1.8466P] where P=(Fo^2^+2Fc^2^)/3'
_refine_ls_weighting_scheme calc
_refine_ls_wR_factor_gt 0.0684
_refine_ls_wR_factor_ref 0.0744
_reflns_Friedel_coverage 0.000
_reflns_number_gt 5336
_reflns_number_total 6390
_reflns_threshold_expression 'I > 2\s(I)'
_cod_data_source_file c6dt03415b2.cif
_cod_data_source_block shelx
_cod_depositor_comments 'Adding full bibliography for 7040751--7040757.cif.'
_cod_database_code 7040754
_shelx_space_group_comment
;
The symmetry employed for this shelxl refinement is uniquely defined
by the following loop, which should always be used as a source of
symmetry information in preference to the above space-group names.
They are only intended as comments.
;
_shelx_estimated_absorpt_t_min 0.438
_shelx_estimated_absorpt_t_max 0.952
_shelxl_version_number 2013-4

loop_
_space_group_symop_operation_xyz
'x, y, z'
'-x, y+1/2, -z+1/2'
'-x, -y, -z'
'x, -y-1/2, z-1/2'

loop_
_atom_site_label
_atom_site_type_symbol
_atom_site_fract_x
_atom_site_fract_y
_atom_site_fract_z
_atom_site_U_iso_or_equiv
_atom_site_adp_type
_atom_site_occupancy
_atom_site_site_symmetry_order
_atom_site_calc_flag
_atom_site_refinement_flags_posn
_atom_site_refinement_flags_adp
C1 C 0.7169(4) 0.4937(4) 0.3566(3) 0.0241(12) Uani 1 1 d . .
C2 C 0.6811(5) 0.5259(4) 0.2860(3) 0.0320(14) Uani 1 1 d . .
H2 H 0.6215 0.4915 0.2441 0.038 Uiso 1 1 calc R U
C3 C 0.7292(5) 0.6057(4) 0.2752(3) 0.0314(13) Uani 1 1 d . .
H3 H 0.7035 0.6226 0.2262 0.038 Uiso 1 1 calc R U
C4 C 0.8146(4) 0.6624(4) 0.3340(3) 0.0253(12) Uani 1 1 d . .
C5 C 0.8531(4) 0.6312(4) 0.4045(3) 0.0260(12) Uani 1 1 d . .
H5 H 0.9119 0.6669 0.4459 0.031 Uiso 1 1 calc R U
C6 C 0.8074(4) 0.5478(4) 0.4164(3) 0.0238(12) Uani 1 1 d . .
C7 C 0.8491(4) 0.5094(4) 0.4900(3) 0.0232(12) Uani 1 1 d . .
C8 C 0.9365(4) 0.5490(4) 0.5572(3) 0.0334(14) Uani 1 1 d . .
H8 H 0.9736 0.6072 0.5577 0.040 Uiso 1 1 calc R U
C9 C 0.9698(5) 0.5044(4) 0.6232(3) 0.0359(14) Uani 1 1 d . .
H9 H 1.0306 0.5307 0.6687 0.043 Uiso 1 1 calc R U
C10 C 0.9135(5) 0.4209(4) 0.6220(3) 0.0338(14) Uani 1 1 d . .
H10 H 0.9342 0.3893 0.6665 0.041 Uiso 1 1 calc R U
C11 C 0.8261(4) 0.3849(4) 0.5538(3) 0.0264(12) Uani 1 1 d . .
H11 H 0.7868 0.3281 0.5526 0.032 Uiso 1 1 calc R U
C12 C 0.5623(4) 0.4839(4) 0.3849(3) 0.0231(12) Uani 1 1 d . .
C13 C 0.5836(4) 0.5506(4) 0.4411(3) 0.0258(12) Uani 1 1 d . .
H13 H 0.6517 0.5463 0.4886 0.031 Uiso 1 1 calc R U
C14 C 0.5083(4) 0.6217(4) 0.4289(3) 0.0254(12) Uani 1 1 d . .
H14 H 0.5263 0.6654 0.4682 0.030 Uiso 1 1 calc R U
C15 C 0.4065(4) 0.6318(4) 0.3608(3) 0.0239(12) Uani 1 1 d . .
C16 C 0.3807(4) 0.5634(4) 0.3050(3) 0.0222(11) Uani 1 1 d . .
H16 H 0.3107 0.5662 0.2588 0.027 Uiso 1 1 calc R U
C17 C 0.4570(4) 0.4907(4) 0.3168(3) 0.0217(11) Uani 1 1 d . .
C18 C 0.4352(4) 0.4179(4) 0.2609(3) 0.0226(12) Uani 1 1 d . .
C19 C 0.3365(4) 0.4042(4) 0.1920(3) 0.0286(13) Uani 1 1 d . .
H19 H 0.2761 0.4461 0.1777 0.034 Uiso 1 1 calc R U
C20 C 0.3243(5) 0.3309(4) 0.1440(3) 0.0319(14) Uani 1 1 d . .
H20 H 0.2566 0.3221 0.0968 0.038 Uiso 1 1 calc R U
C21 C 0.4142(5) 0.2700(4) 0.1668(3) 0.0345(14) Uani 1 1 d . .
H21 H 0.4090 0.2193 0.1349 0.041 Uiso 1 1 calc R U
C22 C 0.5098(4) 0.2841(4) 0.2352(3) 0.0290(13) Uani 1 1 d . .
H22 H 0.5701 0.2413 0.2506 0.035 Uiso 1 1 calc R U
C23 C 0.5313(4) 0.2475(4) 0.4246(3) 0.0282(13) Uani 1 1 d . .
H23 H 0.4937 0.3083 0.4189 0.034 Uiso 1 1 calc R U
C24 C 0.4964(5) 0.1591(4) 0.4375(3) 0.0321(14) Uani 1 1 d . .
H24 H 0.4360 0.1594 0.4400 0.039 Uiso 1 1 calc R U
C25 C 0.5516(5) 0.0702(4) 0.4467(3) 0.0356(14) Uani 1 1 d . .
H25 H 0.5300 0.0084 0.4559 0.043 Uiso 1 1 calc R U
C26 C 0.6383(5) 0.0731(4) 0.4421(3) 0.0316(13) Uani 1 1 d . .
H26 H 0.6776 0.0130 0.4489 0.038 Uiso 1 1 calc R U
C27 C 0.6682(4) 0.1640(4) 0.4277(3) 0.0227(12) Uani 1 1 d . .
C28 C 0.7566(4) 0.1719(4) 0.4179(3) 0.0241(12) Uani 1 1 d . .
C29 C 0.8288(4) 0.0948(4) 0.4332(3) 0.0291(13) Uani 1 1 d . .
H29 H 0.8261 0.0328 0.4533 0.035 Uiso 1 1 calc R U
C30 C 0.9053(4) 0.1089(4) 0.4188(3) 0.0342(14) Uani 1 1 d . .
H30 H 0.9568 0.0574 0.4305 0.041 Uiso 1 1 calc R U
C31 C 0.9061(4) 0.1978(4) 0.3877(3) 0.0349(14) Uani 1 1 d . .
H31 H 0.9559 0.2077 0.3757 0.042 Uiso 1 1 calc R U
C32 C 0.8321(4) 0.2733(4) 0.3741(3) 0.0286(13) Uani 1 1 d . .
H32 H 0.8326 0.3349 0.3527 0.034 Uiso 1 1 calc R U
C33 C 0.8605(4) 0.7535(4) 0.3219(3) 0.0272(13) Uani 1 1 d . .
C34 C 0.8036(5) 0.7999(4) 0.2528(3) 0.0391(15) Uani 1 1 d . .
H34 H 0.7367 0.7714 0.2127 0.047 Uiso 1 1 calc R U
C35 C 0.8436(5) 0.8881(4) 0.2414(3) 0.0386(15) Uani 1 1 d . .
H35 H 0.8038 0.9184 0.1938 0.046 Uiso 1 1 calc R U
C36 C 0.9394(5) 0.9303(4) 0.2985(3) 0.0331(14) Uani 1 1 d . .
H36 H 0.9657 0.9907 0.2912 0.040 Uiso 1 1 calc R U
C37 C 0.9982(5) 0.8847(4) 0.3674(3) 0.0369(15) Uani 1 1 d . .
H37 H 1.0657 0.9129 0.4070 0.044 Uiso 1 1 calc R U
C38 C 0.9585(4) 0.7982(4) 0.3784(3) 0.0310(13) Uani 1 1 d . .
H38 H 0.9995 0.7682 0.4261 0.037 Uiso 1 1 calc R U
C39 C 0.3299(4) 0.7164(4) 0.3464(3) 0.0262(12) Uani 1 1 d . .
C40 C 0.3723(5) 0.8132(4) 0.3726(3) 0.0344(14) Uani 1 1 d . .
H40 H 0.4488 0.8245 0.4000 0.041 Uiso 1 1 calc R U
C41 C 0.3035(5) 0.8928(4) 0.3589(3) 0.0403(15) Uani 1 1 d . .
H41 H 0.3327 0.9585 0.3767 0.048 Uiso 1 1 calc R U
C42 C 0.1913(5) 0.8765(4) 0.3189(3) 0.0358(14) Uani 1 1 d . .
H42 H 0.1442 0.9308 0.3105 0.043 Uiso 1 1 calc R U
C43 C 0.1487(4) 0.7820(4) 0.2915(3) 0.0324(14) Uani 1 1 d . .
H43 H 0.0720 0.7710 0.2635 0.039 Uiso 1 1 calc R U
C44 C 0.2188(5) 0.7023(4) 0.3051(3) 0.0338(14) Uani 1 1 d . .
H44 H 0.1891 0.6373 0.2856 0.041 Uiso 1 1 calc R U
F1 F 0.2680(3) 0.2723(3) 0.41374(19) 0.0497(10) Uani 1 1 d . .
F2 F 0.0942(3) 0.2137(3) 0.3559(2) 0.0674(12) Uani 1 1 d . .
F3 F 0.1967(4) 0.2545(3) 0.4774(2) 0.0677(12) Uani 1 1 d . .
F4 F 0.3300(3) 0.1504(3) 0.50003(19) 0.0470(9) Uani 1 1 d . .
F5 F 0.1580(3) 0.0926(3) 0.4435(2) 0.0674(12) Uani 1 1 d . .
F6 F 0.2296(3) 0.1107(3) 0.3792(2) 0.0735(13) Uani 1 1 d . .
Ir1 Ir 0.66132(2) 0.38128(2) 0.38666(2) 0.02115(7) Uani 1 1 d . .
N1 N 0.6149(3) 0.2523(3) 0.4198(2) 0.0237(10) Uani 1 1 d . .
N2 N 0.7601(3) 0.2625(3) 0.3900(2) 0.0231(10) Uani 1 1 d . .
N3 N 0.7943(3) 0.4266(3) 0.4893(2) 0.0242(10) Uani 1 1 d . .
N4 N 0.5221(3) 0.3568(3) 0.2823(2) 0.0240(10) Uani 1 1 d . .
P1 P 0.21172(12) 0.18211(11) 0.42727(9) 0.0303(4) Uani 1 1 d . .

loop_
_atom_site_aniso_label
_atom_site_aniso_U_11
_atom_site_aniso_U_22
_atom_site_aniso_U_33
_atom_site_aniso_U_23
_atom_site_aniso_U_13
_atom_site_aniso_U_12
C1 0.025(3) 0.017(3) 0.034(3) -0.007(2) 0.019(3) -0.001(2)
C2 0.039(3) 0.029(3) 0.024(3) -0.004(2) 0.017(3) -0.014(3)
C3 0.038(3) 0.031(3) 0.025(3) 0.000(2) 0.019(3) -0.006(3)
C4 0.024(3) 0.024(3) 0.030(3) 0.000(2) 0.018(3) 0.000(2)
C5 0.020(3) 0.025(3) 0.031(3) -0.005(2) 0.014(3) -0.004(2)
C6 0.025(3) 0.025(3) 0.025(3) -0.001(2) 0.017(3) 0.003(2)
C7 0.023(3) 0.018(3) 0.030(3) -0.002(2) 0.016(3) -0.003(2)
C8 0.034(3) 0.023(3) 0.035(4) -0.003(2) 0.016(3) -0.008(2)
C9 0.032(3) 0.038(4) 0.027(3) 0.000(3) 0.012(3) -0.001(3)
C10 0.034(3) 0.040(4) 0.026(3) 0.003(3) 0.017(3) 0.001(3)
C11 0.030(3) 0.019(3) 0.034(3) 0.004(2) 0.021(3) -0.001(2)
C12 0.028(3) 0.019(3) 0.022(3) 0.004(2) 0.015(3) -0.002(2)
C13 0.027(3) 0.028(3) 0.022(3) 0.000(2) 0.014(3) 0.000(2)
C14 0.029(3) 0.027(3) 0.026(3) -0.004(2) 0.019(3) -0.001(2)
C15 0.025(3) 0.020(3) 0.025(3) -0.002(2) 0.014(3) 0.000(2)
C16 0.020(3) 0.022(3) 0.021(3) -0.001(2) 0.010(2) 0.001(2)
C17 0.026(3) 0.016(3) 0.024(3) -0.001(2) 0.016(2) -0.001(2)
C18 0.026(3) 0.019(3) 0.021(3) -0.003(2) 0.013(2) -0.003(2)
C19 0.029(3) 0.030(3) 0.028(3) -0.004(2) 0.018(3) -0.002(2)
C20 0.036(3) 0.035(3) 0.024(3) -0.005(2) 0.018(3) -0.008(3)
C21 0.043(4) 0.030(3) 0.036(4) -0.010(3) 0.027(3) -0.006(3)
C22 0.030(3) 0.025(3) 0.038(4) -0.006(2) 0.023(3) -0.002(2)
C23 0.027(3) 0.032(3) 0.037(3) 0.011(2) 0.025(3) 0.009(2)
C24 0.030(3) 0.037(3) 0.042(4) 0.006(3) 0.029(3) 0.000(3)
C25 0.037(3) 0.032(3) 0.046(4) 0.014(3) 0.029(3) 0.003(3)
C26 0.036(3) 0.019(3) 0.042(4) 0.004(2) 0.025(3) 0.002(2)
C27 0.019(3) 0.019(3) 0.030(3) -0.003(2) 0.015(3) 0.001(2)
C28 0.022(3) 0.025(3) 0.025(3) -0.005(2) 0.014(3) 0.000(2)
C29 0.027(3) 0.027(3) 0.031(3) -0.003(2) 0.016(3) 0.000(2)
C30 0.028(3) 0.034(3) 0.041(4) -0.006(3) 0.020(3) 0.007(3)
C31 0.026(3) 0.041(4) 0.043(4) -0.006(3) 0.024(3) -0.005(3)
C32 0.032(3) 0.026(3) 0.033(3) -0.003(2) 0.022(3) -0.004(2)
C33 0.036(3) 0.020(3) 0.033(3) 0.001(2) 0.025(3) 0.004(2)
C34 0.043(4) 0.036(4) 0.035(4) 0.000(3) 0.021(3) -0.010(3)
C35 0.051(4) 0.033(3) 0.037(4) 0.005(3) 0.028(3) -0.002(3)
C36 0.045(4) 0.023(3) 0.051(4) 0.000(3) 0.040(3) -0.001(3)
C37 0.035(3) 0.031(3) 0.046(4) -0.003(3) 0.025(3) -0.005(3)
C38 0.028(3) 0.032(3) 0.029(3) 0.002(2) 0.015(3) -0.004(2)
C39 0.027(3) 0.025(3) 0.025(3) 0.000(2) 0.014(3) 0.002(2)
C40 0.023(3) 0.033(3) 0.036(4) -0.008(3) 0.011(3) 0.002(2)
C41 0.036(4) 0.029(3) 0.049(4) -0.010(3) 0.021(3) 0.000(3)
C42 0.034(3) 0.031(3) 0.042(4) 0.006(3) 0.022(3) 0.012(3)
C43 0.023(3) 0.035(3) 0.040(4) -0.001(3) 0.019(3) 0.002(2)
C44 0.041(4) 0.027(3) 0.039(4) -0.006(3) 0.027(3) -0.004(3)
F1 0.052(2) 0.047(2) 0.048(2) 0.0106(17) 0.028(2) -0.0049(18)
F2 0.028(2) 0.122(4) 0.046(3) 0.032(2) 0.0189(19) 0.018(2)
F3 0.101(3) 0.064(3) 0.062(3) 0.009(2) 0.061(3) 0.036(2)
F4 0.0289(19) 0.048(2) 0.051(2) 0.0193(17) 0.0164(18) 0.0050(16)
F5 0.043(2) 0.062(3) 0.084(3) 0.023(2) 0.030(2) -0.0145(19)
F6 0.074(3) 0.066(3) 0.093(3) -0.044(2) 0.057(3) -0.011(2)
Ir1 0.02207(12) 0.01833(12) 0.02511(13) -0.00156(9) 0.01510(10) -0.00070(9)
N1 0.020(2) 0.027(3) 0.028(3) 0.0008(19) 0.017(2) 0.0044(18)
N2 0.023(2) 0.023(2) 0.027(3) -0.0078(19) 0.017(2) -0.0069(18)
N3 0.026(2) 0.020(2) 0.025(3) 0.0003(19) 0.015(2) 0.0042(19)
N4 0.029(3) 0.018(2) 0.034(3) -0.0033(19) 0.024(2) -0.0057(19)
P1 0.0264(8) 0.0302(8) 0.0377(10) 0.0025(6) 0.0209(7) 0.0058(6)

loop_
_atom_type_symbol
_atom_type_description
_atom_type_scat_dispersion_real
_atom_type_scat_dispersion_imag
_atom_type_scat_source
C C 0.0033 0.0016 'International Tables Vol C Tables 4.2.6.8 and 6.1.1.4'
H H 0.0000 0.0000 'International Tables Vol C Tables 4.2.6.8 and 6.1.1.4'
F F 0.0171 0.0103 'International Tables Vol C Tables 4.2.6.8 and 6.1.1.4'
Ir Ir -1.4442 7.9887 'International Tables Vol C Tables 4.2.6.8 and 6.1.1.4'
N N 0.0061 0.0033 'International Tables Vol C Tables 4.2.6.8 and 6.1.1.4'
P P 0.1023 0.0942 'International Tables Vol C Tables 4.2.6.8 and 6.1.1.4'

loop_
_geom_angle_atom_site_label_1
_geom_angle_atom_site_label_2
_geom_angle_atom_site_label_3
_geom_angle
C2 C1 C6 115.3(5)
C2 C1 Ir1 130.1(4)
C6 C1 Ir1 114.6(4)
C3 C2 C1 122.5(5)
C3 C2 H2 118.7
C1 C2 H2 118.7
C2 C3 C4 122.1(5)
C2 C3 H3 119.0
C4 C3 H3 119.0
C5 C4 C3 116.6(5)
C5 C4 C33 121.4(5)
C3 C4 C33 122.0(5)
C4 C5 C6 121.8(5)
C4 C5 H5 119.1
C6 C5 H5 119.1
C5 C6 C1 121.5(5)
C5 C6 C7 123.5(5)
C1 C6 C7 115.0(5)
N3 C7 C8 119.6(5)
N3 C7 C6 114.2(4)
C8 C7 C6 126.1(5)
C9 C8 C7 120.7(5)
C9 C8 H8 119.6
C7 C8 H8 119.6
C8 C9 C10 119.3(5)
C8 C9 H9 120.4
C10 C9 H9 120.4
C9 C10 C11 118.0(5)
C9 C10 H10 121.0
C11 C10 H10 121.0
N3 C11 C10 123.2(5)
N3 C11 H11 118.4
C10 C11 H11 118.4
C13 C12 C17 116.2(5)
C13 C12 Ir1 129.2(4)
C17 C12 Ir1 114.5(4)
C14 C13 C12 121.7(5)
C14 C13 H13 119.2
C12 C13 H13 119.2
C13 C14 C15 122.2(5)
C13 C14 H14 118.9
C15 C14 H14 118.9
C14 C15 C16 117.5(5)
C14 C15 C39 121.3(4)
C16 C15 C39 121.1(5)
C15 C16 C17 120.7(5)
C15 C16 H16 119.6
C17 C16 H16 119.6
C16 C17 C12 121.5(5)
C16 C17 C18 123.3(5)
C12 C17 C18 115.2(4)
N4 C18 C19 119.6(5)
N4 C18 C17 114.0(4)
C19 C18 C17 126.3(5)
C20 C19 C18 121.4(5)
C20 C19 H19 119.3
C18 C19 H19 119.3
C19 C20 C21 118.0(5)
C19 C20 H20 121.0
C21 C20 H20 121.0
C22 C21 C20 119.4(5)
C22 C21 H21 120.3
C20 C21 H21 120.3
N4 C22 C21 122.6(5)
N4 C22 H22 118.7
C21 C22 H22 118.7
N1 C23 C24 123.8(5)
N1 C23 H23 118.1
C24 C23 H23 118.1
C23 C24 C25 118.5(5)
C23 C24 H24 120.8
C25 C24 H24 120.8
C26 C25 C24 119.0(5)
C26 C25 H25 120.5
C24 C25 H25 120.5
C25 C26 C27 119.9(5)
C25 C26 H26 120.1
C27 C26 H26 120.1
N1 C27 C26 121.2(5)
N1 C27 C28 115.9(4)
C26 C27 C28 122.9(5)
N2 C28 C29 121.3(5)
N2 C28 C27 114.3(4)
C29 C28 C27 124.3(5)
C28 C29 C30 119.4(5)
C28 C29 H29 120.3
C30 C29 H29 120.3
C31 C30 C29 119.7(5)
C31 C30 H30 120.2
C29 C30 H30 120.2
C30 C31 C32 118.5(5)
C30 C31 H31 120.8
C32 C31 H31 120.8
N2 C32 C31 122.8(5)
N2 C32 H32 118.6
C31 C32 H32 118.6
C38 C33 C34 116.8(5)
C38 C33 C4 122.5(5)
C34 C33 C4 120.6(5)
C33 C34 C35 121.3(6)
C33 C34 H34 119.4
C35 C34 H34 119.4
C36 C35 C34 120.1(6)
C36 C35 H35 120.0
C34 C35 H35 120.0
C35 C36 C37 119.7(5)
C35 C36 H36 120.2
C37 C36 H36 120.2
C38 C37 C36 120.1(5)
C38 C37 H37 120.0
C36 C37 H37 120.0
C37 C38 C33 122.1(5)
C37 C38 H38 119.0
C33 C38 H38 119.0
C44 C39 C40 118.9(5)
C44 C39 C15 121.8(5)
C40 C39 C15 119.2(5)
C41 C40 C39 120.4(5)
C41 C40 H40 119.8
C39 C40 H40 119.8
C40 C41 C42 120.0(5)
C40 C41 H41 120.0
C42 C41 H41 120.0
C43 C42 C41 120.0(5)
C43 C42 H42 120.0
C41 C42 H42 120.0
C42 C43 C44 119.6(5)
C42 C43 H43 120.2
C44 C43 H43 120.2
C39 C44 C43 121.1(5)
C39 C44 H44 119.5
C43 C44 H44 119.5
C12 Ir1 C1 87.2(2)
C12 Ir1 N4 80.35(19)
C1 Ir1 N4 94.88(18)
C12 Ir1 N3 92.89(18)
C1 Ir1 N3 80.43(19)
N4 Ir1 N3 172.01(16)
C12 Ir1 N2 175.24(17)
C1 Ir1 N2 97.55(18)
N4 Ir1 N2 98.61(16)
N3 Ir1 N2 88.47(16)
C12 Ir1 N1 98.61(17)
C1 Ir1 N1 174.18(17)
N4 Ir1 N1 86.80(16)
N3 Ir1 N1 98.50(16)
N2 Ir1 N1 76.67(15)
C23 N1 C27 117.7(4)
C23 N1 Ir1 126.1(3)
C27 N1 Ir1 115.7(3)
C32 N2 C28 118.2(4)
C32 N2 Ir1 125.1(3)
C28 N2 Ir1 116.3(3)
C11 N3 C7 119.2(4)
C11 N3 Ir1 125.2(4)
C7 N3 Ir1 115.5(3)
C22 N4 C18 119.0(5)
C22 N4 Ir1 125.2(4)
C18 N4 Ir1 115.8(3)
F6 P1 F2 90.6(2)
F6 P1 F3 178.7(3)
F2 P1 F3 90.6(2)
F6 P1 F1 89.4(2)
F2 P1 F1 91.0(2)
F3 P1 F1 90.1(2)
F6 P1 F5 91.7(2)
F2 P1 F5 90.4(2)
F3 P1 F5 88.8(2)
F1 P1 F5 178.2(2)
F6 P1 F4 90.0(2)
F2 P1 F4 179.3(2)
F3 P1 F4 88.8(2)
F1 P1 F4 89.35(19)
F5 P1 F4 89.22(19)

loop_
_geom_bond_atom_site_label_1
_geom_bond_atom_site_label_2
_geom_bond_distance
C1 C2 1.404(7)
C1 C6 1.421(7)
C1 Ir1 2.014(5)
C2 C3 1.387(7)
C2 H2 0.9500
C3 C4 1.400(7)
C3 H3 0.9500
C4 C5 1.389(7)
C4 C33 1.496(7)
C5 C6 1.411(7)
C5 H5 0.9500
C6 C7 1.467(7)
C7 N3 1.370(6)
C7 C8 1.394(7)
C8 C9 1.385(7)
C8 H8 0.9500
C9 C10 1.387(7)
C9 H9 0.9500
C10 C11 1.389(7)
C10 H10 0.9500
C11 N3 1.346(6)
C11 H11 0.9500
C12 C13 1.413(7)
C12 C17 1.417(7)
C12 Ir1 2.008(5)
C13 C14 1.376(7)
C13 H13 0.9500
C14 C15 1.395(7)
C14 H14 0.9500
C15 C16 1.401(7)
C15 C39 1.505(7)
C16 C17 1.406(7)
C16 H16 0.9500
C17 C18 1.458(6)
C18 N4 1.368(6)
C18 C19 1.388(7)
C19 C20 1.380(7)
C19 H19 0.9500
C20 C21 1.395(7)
C20 H20 0.9500
C21 C22 1.365(7)
C21 H21 0.9500
C22 N4 1.360(6)
C22 H22 0.9500
C23 N1 1.336(6)
C23 C24 1.383(7)
C23 H23 0.9500
C24 C25 1.387(7)
C24 H24 0.9500
C25 C26 1.379(7)
C25 H25 0.9500
C26 C27 1.391(7)
C26 H26 0.9500
C27 N1 1.371(6)
C27 C28 1.484(7)
C28 N2 1.368(6)
C28 C29 1.384(7)
C29 C30 1.389(7)
C29 H29 0.9500
C30 C31 1.373(7)
C30 H30 0.9500
C31 C32 1.394(7)
C31 H31 0.9500
C32 N2 1.343(6)
C32 H32 0.9500
C33 C38 1.392(7)
C33 C34 1.395(7)
C34 C35 1.408(7)
C34 H34 0.9500
C35 C36 1.366(8)
C35 H35 0.9500
C36 C37 1.385(8)
C36 H36 0.9500
C37 C38 1.383(7)
C37 H37 0.9500
C38 H38 0.9500
C39 C44 1.374(7)
C39 C40 1.398(7)
C40 C41 1.383(7)
C40 H40 0.9500
C41 C42 1.393(8)
C41 H41 0.9500
C42 C43 1.375(7)
C42 H42 0.9500
C43 C44 1.397(7)
C43 H43 0.9500
C44 H44 0.9500
F1 P1 1.599(3)
F2 P1 1.594(4)
F3 P1 1.595(4)
F4 P1 1.611(3)
F5 P1 1.598(4)
F6 P1 1.576(4)
Ir1 N4 2.050(4)
Ir1 N3 2.059(4)
Ir1 N2 2.142(4)
Ir1 N1 2.142(4)

loop_
_geom_torsion_atom_site_label_1
_geom_torsion_atom_site_label_2
_geom_torsion_atom_site_label_3
_geom_torsion_atom_site_label_4
_geom_torsion
C6 C1 C2 C3 -1.0(8)
Ir1 C1 C2 C3 180.0(4)
C1 C2 C3 C4 -2.4(9)
C2 C3 C4 C5 3.5(8)
C2 C3 C4 C33 -175.1(5)
C3 C4 C5 C6 -1.2(8)
C33 C4 C5 C6 177.4(5)
C4 C5 C6 C1 -2.2(8)
C4 C5 C6 C7 177.0(5)
C2 C1 C6 C5 3.2(7)
Ir1 C1 C6 C5 -177.6(4)
C2 C1 C6 C7 -176.0(5)
Ir1 C1 C6 C7 3.2(6)
C5 C6 C7 N3 -178.8(5)
C1 C6 C7 N3 0.4(6)
C5 C6 C7 C8 0.9(8)
C1 C6 C7 C8 -179.9(5)
N3 C7 C8 C9 1.2(8)
C6 C7 C8 C9 -178.5(5)
C7 C8 C9 C10 -1.6(9)
C8 C9 C10 C11 0.7(8)
C9 C10 C11 N3 0.5(8)
C17 C12 C13 C14 -3.4(7)
Ir1 C12 C13 C14 175.3(4)
C12 C13 C14 C15 0.5(8)
C13 C14 C15 C16 2.7(8)
C13 C14 C15 C39 -173.9(5)
C14 C15 C16 C17 -2.9(7)
C39 C15 C16 C17 173.8(5)
C15 C16 C17 C12 -0.1(8)
C15 C16 C17 C18 -179.6(5)
C13 C12 C17 C16 3.2(7)
Ir1 C12 C17 C16 -175.7(4)
C13 C12 C17 C18 -177.3(4)
Ir1 C12 C17 C18 3.9(6)
C16 C17 C18 N4 177.1(5)
C12 C17 C18 N4 -2.4(6)
C16 C17 C18 C19 -5.4(8)
C12 C17 C18 C19 175.0(5)
N4 C18 C19 C20 -1.0(8)
C17 C18 C19 C20 -178.3(5)
C18 C19 C20 C21 0.4(8)
C19 C20 C21 C22 0.7(8)
C20 C21 C22 N4 -1.2(8)
N1 C23 C24 C25 0.6(9)
C23 C24 C25 C26 -0.4(9)
C24 C25 C26 C27 -0.8(9)
C25 C26 C27 N1 1.9(8)
C25 C26 C27 C28 -176.5(5)
N1 C27 C28 N2 -10.7(7)
C26 C27 C28 N2 167.8(5)
N1 C27 C28 C29 171.0(5)
C26 C27 C28 C29 -10.4(8)
N2 C28 C29 C30 -1.0(8)
C27 C28 C29 C30 177.1(5)
C28 C29 C30 C31 -2.0(8)
C29 C30 C31 C32 2.5(8)
C30 C31 C32 N2 -0.2(8)
C5 C4 C33 C38 14.9(8)
C3 C4 C33 C38 -166.6(5)
C5 C4 C33 C34 -162.7(5)
C3 C4 C33 C34 15.8(8)
C38 C33 C34 C35 -0.5(8)
C4 C33 C34 C35 177.3(5)
C33 C34 C35 C36 -0.3(9)
C34 C35 C36 C37 1.3(9)
C35 C36 C37 C38 -1.5(8)
C36 C37 C38 C33 0.6(9)
C34 C33 C38 C37 0.3(8)
C4 C33 C38 C37 -177.4(5)
C14 C15 C39 C44 -142.1(6)
C16 C15 C39 C44 41.4(8)
C14 C15 C39 C40 41.0(7)
C16 C15 C39 C40 -135.5(6)
C44 C39 C40 C41 1.7(9)
C15 C39 C40 C41 178.7(5)
C39 C40 C41 C42 0.2(9)
C40 C41 C42 C43 -1.6(9)
C41 C42 C43 C44 1.1(9)
C40 C39 C44 C43 -2.3(8)
C15 C39 C44 C43 -179.2(5)
C42 C43 C44 C39 0.9(9)
C24 C23 N1 C27 0.5(8)
C24 C23 N1 Ir1 171.7(4)
C26 C27 N1 C23 -1.7(7)
C28 C27 N1 C23 176.8(5)
C26 C27 N1 Ir1 -173.9(4)
C28 C27 N1 Ir1 4.7(6)
C31 C32 N2 C28 -2.7(8)
C31 C32 N2 Ir1 170.1(4)
C29 C28 N2 C32 3.3(7)
C27 C28 N2 C32 -174.9(4)
C29 C28 N2 Ir1 -170.1(4)
C27 C28 N2 Ir1 11.6(5)
C10 C11 N3 C7 -0.9(8)
C10 C11 N3 Ir1 -177.0(4)
C8 C7 N3 C11 0.0(7)
C6 C7 N3 C11 179.7(4)
C8 C7 N3 Ir1 176.5(4)
C6 C7 N3 Ir1 -3.8(5)
C21 C22 N4 C18 0.7(8)
C21 C22 N4 Ir1 178.7(4)
C19 C18 N4 C22 0.4(7)
C17 C18 N4 C22 178.1(4)
C19 C18 N4 Ir1 -177.7(4)
C17 C18 N4 Ir1 -0.1(5)
